data_4109847
loop_
_publ_author_name
'Stosh A. Kozimor'
'Bart M. Bartlett'
'Jeffrey D. Rinehart'
'Jeffrey R. Long'

_publ_section_title
;
 Magnetic Exchange Coupling in Chloride-Bridged 5f-3d Heterometallic
 Complexes Generated via Insertion into a Uranium(IV) Dimethylpyrazolate
 Dimer
;
_journal_name_full 'Journal of the American Chemical Society'
_journal_page_first 10672
_journal_page_last 10674
_journal_paper_doi 10.1021/ja0725044
_journal_volume 129
_journal_year 2007
_chemical_formula_sum 'C54 H88 Cl10 N20 U2 Zn'
_chemical_formula_weight 1913.37
_chemical_name_systematic
; 
 ? 
;
_space_group_IT_number 2
_symmetry_cell_setting triclinic
_symmetry_space_group_name_Hall '-P 1'
_symmetry_space_group_name_H-M 'P -1'
_atom_sites_solution_hydrogens geom
_atom_sites_solution_primary direct
_atom_sites_solution_secondary difmap
_audit_creation_method SHELXL-97
_cell_angle_alpha 72.156(2)
_cell_angle_beta 76.694(2)
_cell_angle_gamma 73.785(2)
_cell_formula_units_Z 1
_cell_length_a 11.4596(14)
_cell_length_b 12.2197(15)
_cell_length_c 14.9748(18)
_cell_measurement_reflns_used 2100
_cell_measurement_temperature 165(2)
_cell_measurement_theta_max 20.55
_cell_measurement_theta_min 2.18
_cell_volume 1892.6(4)
_computing_cell_refinement 'Bruker SMART'
_computing_data_collection 'Bruker SMART'
_computing_data_reduction 'Bruker SAINT'
_computing_molecular_graphics 'Bruker SHELXTL'
_computing_publication_material 'Bruker SHELXTL'
_computing_structure_refinement 'SHELXL-97 (Sheldrick, 1997)'
_computing_structure_solution 'SHELXS-97 (Sheldrick, 1990)'
_diffrn_ambient_temperature 165(2)
_diffrn_measured_fraction_theta_full 0.976
_diffrn_measured_fraction_theta_max 0.976
_diffrn_measurement_device_type 'CCD area detector'
_diffrn_measurement_method 'phi and omega scans'
_diffrn_radiation_monochromator graphite
_diffrn_radiation_source 'fine-focus sealed tube'
_diffrn_radiation_type MoK\a
_diffrn_radiation_wavelength 0.71073
_diffrn_reflns_av_R_equivalents 0.0359
_diffrn_reflns_av_sigmaI/netI 0.0768
_diffrn_reflns_limit_h_max 14
_diffrn_reflns_limit_h_min -12
_diffrn_reflns_limit_k_max 15
_diffrn_reflns_limit_k_min -8
_diffrn_reflns_limit_l_max 18
_diffrn_reflns_limit_l_min -17
_diffrn_reflns_number 12016
_diffrn_reflns_theta_full 26.01
_diffrn_reflns_theta_max 26.01
_diffrn_reflns_theta_min 1.45
_exptl_absorpt_coefficient_mu 4.983
_exptl_absorpt_correction_T_max 0.7542
_exptl_absorpt_correction_T_min 0.4069
_exptl_absorpt_correction_type none
_exptl_absorpt_process_details 'Bruker SADABS'
_exptl_crystal_colour plate
_exptl_crystal_density_diffrn 1.679
_exptl_crystal_density_meas 0
_exptl_crystal_description green
_exptl_crystal_F_000 936
_exptl_crystal_size_max 0.22
_exptl_crystal_size_mid 0.09
_exptl_crystal_size_min 0.06
_refine_diff_density_max 1.362
_refine_diff_density_min -1.072
_refine_diff_density_rms 0.151
_refine_ls_extinction_method none
_refine_ls_goodness_of_fit_ref 1.041
_refine_ls_hydrogen_treatment mixed
_refine_ls_matrix_type full
_refine_ls_number_parameters 393
_refine_ls_number_reflns 7272
_refine_ls_number_restraints 0
_refine_ls_restrained_S_all 1.041
_refine_ls_R_factor_all 0.0565
_refine_ls_R_factor_gt 0.0420
_refine_ls_shift/su_max 0.001
_refine_ls_shift/su_mean 0.000
_refine_ls_structure_factor_coef Fsqd
_refine_ls_weighting_details 'calc w=1/[\s^2^(Fo^2^)+(0.0374P)^2^+0.0000P] where P=(Fo^2^+2Fc^2^)/3'
_refine_ls_weighting_scheme calc
_refine_ls_wR_factor_gt 0.0901
_refine_ls_wR_factor_ref 0.0941
_reflns_number_gt 5991
_reflns_number_total 7272
_reflns_threshold_expression >2sigma(I)
_cod_data_source_file ja0725044si20070410_071945.cif
_cod_data_source_block sak30a
_cod_database_code 4109847

loop_
_symmetry_equiv_pos_as_xyz
'x, y, z'
'-x, -y, -z'

loop_
_atom_site_label
_atom_site_type_symbol
_atom_site_fract_x
_atom_site_fract_y
_atom_site_fract_z
_atom_site_U_iso_or_equiv
_atom_site_adp_type
_atom_site_occupancy
_atom_site_symmetry_multiplicity
_atom_site_calc_flag
_atom_site_refinement_flags
_atom_site_disorder_assembly
_atom_site_disorder_group
U1 U 0.61296(2) 0.78538(2) 0.734845(17) 0.02130(8) Uani 1 1 d . . .
Zn1 Zn 0.5000 1.0000 1.0000 0.0391(3) Uani 1 2 d S . .
Cl1 Cl 0.49235(14) 0.85026(13) 0.90400(11) 0.0284(3) Uani 1 1 d . . .
Cl2A Cl 1.0753(5) 0.4456(6) 0.7378(4) 0.0784(16) Uiso 0.50 1 d P A 1
Cl2B Cl 1.0708(4) 0.3897(5) 0.7594(3) 0.0542(11) Uiso 0.50 1 d P A 2
Cl3 Cl 0.8801(3) 0.3097(2) 0.7384(2) 0.1069(11) Uani 1 1 d . A .
Cl4 Cl 0.89526(19) 1.16130(19) 1.01883(16) 0.0555(5) Uani 1 1 d . . .
Cl5 Cl 0.8593(2) 0.9569(2) 1.17599(16) 0.0600(6) Uani 1 1 d . . .
N1 N 0.6756(5) 0.6689(5) 0.6224(4) 0.0329(13) Uani 1 1 d . . .
N2 N 0.7663(5) 0.7317(5) 0.6088(4) 0.0326(13) Uani 1 1 d . . .
N3 N 0.4162(5) 0.8443(4) 0.6850(4) 0.0288(12) Uani 1 1 d . . .
N4 N 0.4265(5) 0.7293(4) 0.7382(4) 0.0279(12) Uani 1 1 d . . .
N5 N 0.6122(5) 0.9936(4) 0.6748(4) 0.0276(12) Uani 1 1 d . . .
N6 N 0.7262(5) 0.9372(4) 0.6992(4) 0.0283(12) Uani 1 1 d . . .
N7 N 0.7587(5) 0.6679(4) 0.8367(4) 0.0294(12) Uani 1 1 d . . .
N8 N 0.6711(4) 0.6037(4) 0.8505(4) 0.0256(11) Uani 1 1 d . . .
N9 N 0.6828(5) 0.9259(5) 1.0196(4) 0.0293(12) Uani 1 1 d . . .
H9D H 0.6991 0.9640 1.0589 0.035 Uiso 1 1 calc R . .
N10 N 0.4252(5) 0.8999(4) 1.1289(4) 0.0290(12) Uani 1 1 d . . .
H10G H 0.4234 0.9369 1.1752 0.035 Uiso 1 1 calc R . .
C1 C 0.7135(7) 0.5990(6) 0.5618(5) 0.0387(17) Uani 1 1 d . . .
C2 C 0.8244(8) 0.6156(7) 0.5096(5) 0.050(2) Uani 1 1 d . . .
H2A H 0.8706 0.5776 0.4617 0.060 Uiso 1 1 calc R . .
C3 C 0.8576(7) 0.6988(7) 0.5396(5) 0.0417(18) Uani 1 1 d . . .
C4 C 0.6336(8) 0.5193(7) 0.5618(6) 0.058(2) Uani 1 1 d . . .
H4A H 0.5594 0.5297 0.6091 0.087 Uiso 1 1 calc R . .
H4B H 0.6794 0.4370 0.5774 0.087 Uiso 1 1 calc R . .
H4C H 0.6102 0.5397 0.4987 0.087 Uiso 1 1 calc R . .
C5 C 0.9704(8) 0.7463(8) 0.5109(7) 0.069(3) Uani 1 1 d . . .
H5A H 0.9643 0.8024 0.5474 0.104 Uiso 1 1 calc R . .
H5B H 0.9790 0.7864 0.4429 0.104 Uiso 1 1 calc R . .
H5C H 1.0424 0.6813 0.5233 0.104 Uiso 1 1 calc R . .
C6 C 0.3211(6) 0.8757(6) 0.6376(5) 0.0340(16) Uani 1 1 d . . .
C7 C 0.2692(6) 0.7786(6) 0.6607(5) 0.0359(16) Uani 1 1 d . . .
H7A H 0.2002 0.7744 0.6379 0.043 Uiso 1 1 calc R . .
C8 C 0.3368(6) 0.6897(6) 0.7228(5) 0.0312(15) Uani 1 1 d . . .
C9 C 0.2878(7) 0.9961(6) 0.5743(5) 0.0462(19) Uani 1 1 d . . .
H9A H 0.3445 1.0428 0.5749 0.069 Uiso 1 1 calc R . .
H9B H 0.2034 1.0342 0.5968 0.069 Uiso 1 1 calc R . .
H9C H 0.2935 0.9907 0.5094 0.069 Uiso 1 1 calc R . .
C10 C 0.3249(7) 0.5651(7) 0.7697(6) 0.049(2) Uani 1 1 d . . .
H10A H 0.3890 0.5249 0.8097 0.074 Uiso 1 1 calc R . .
H10B H 0.3342 0.5237 0.7210 0.074 Uiso 1 1 calc R . .
H10C H 0.2437 0.5653 0.8091 0.074 Uiso 1 1 calc R . .
C11 C 0.7997(6) 1.0141(6) 0.6672(5) 0.0338(16) Uani 1 1 d . . .
C12 C 0.7318(7) 1.1220(6) 0.6232(5) 0.0420(18) Uani 1 1 d . . .
H12A H 0.7596 1.1931 0.5950 0.050 Uiso 1 1 calc R . .
C13 C 0.6151(6) 1.1061(6) 0.6284(5) 0.0333(16) Uani 1 1 d . . .
C14 C 0.9313(7) 0.9772(7) 0.6827(6) 0.055(2) Uani 1 1 d . . .
H14A H 0.9497 0.8937 0.7173 0.082 Uiso 1 1 calc R . .
H14B H 0.9447 1.0250 0.7198 0.082 Uiso 1 1 calc R . .
H14C H 0.9854 0.9889 0.6212 0.082 Uiso 1 1 calc R . .
C15 C 0.5056(7) 1.1907(6) 0.5886(5) 0.0437(18) Uani 1 1 d . . .
H15A H 0.4368 1.1515 0.6052 0.065 Uiso 1 1 calc R . .
H15B H 0.5261 1.2167 0.5193 0.065 Uiso 1 1 calc R . .
H15C H 0.4821 1.2591 0.6152 0.065 Uiso 1 1 calc R . .
C16 C 0.8384(6) 0.6073(6) 0.8966(5) 0.0351(16) Uani 1 1 d . . .
C17 C 0.8024(7) 0.5038(6) 0.9493(5) 0.0419(18) Uani 1 1 d . . .
H17A H 0.8418 0.4438 0.9974 0.050 Uiso 1 1 calc R . .
C18 C 0.6978(6) 0.5056(5) 0.9179(5) 0.0294(14) Uani 1 1 d . . .
C19 C 0.9482(7) 0.6520(7) 0.8970(7) 0.055(2) Uani 1 1 d . . .
H19A H 0.9461 0.7289 0.8508 0.082 Uiso 1 1 calc R . .
H19B H 1.0239 0.5960 0.8800 0.082 Uiso 1 1 calc R . .
H19C H 0.9458 0.6601 0.9606 0.082 Uiso 1 1 calc R . .
C20 C 0.6241(7) 0.4127(6) 0.9465(6) 0.0434(18) Uani 1 1 d . . .
H20A H 0.5537 0.4409 0.9122 0.065 Uiso 1 1 calc R . .
H20B H 0.5944 0.3964 1.0150 0.065 Uiso 1 1 calc R . .
H20C H 0.6760 0.3403 0.9309 0.065 Uiso 1 1 calc R . .
C21 C 0.7113(6) 0.7978(6) 1.0679(5) 0.0384(17) Uani 1 1 d . . .
H21A H 0.7983 0.7725 1.0777 0.046 Uiso 1 1 calc R . .
H21B H 0.7000 0.7526 1.0270 0.046 Uiso 1 1 calc R . .
C22 C 0.6283(6) 0.7710(6) 1.1632(5) 0.0372(17) Uani 1 1 d . . .
H22A H 0.6640 0.6909 1.2001 0.045 Uiso 1 1 calc R . .
H22B H 0.6290 0.8273 1.1985 0.045 Uiso 1 1 calc R . .
C23 C 0.4956(6) 0.7768(6) 1.1594(5) 0.0350(16) Uani 1 1 d . . .
H23A H 0.4935 0.7325 1.1146 0.042 Uiso 1 1 calc R . .
H23B H 0.4560 0.7385 1.2231 0.042 Uiso 1 1 calc R . .
C24 C 0.2951(6) 0.9112(6) 1.1210(5) 0.0333(16) Uani 1 1 d . . .
H24A H 0.2471 0.8878 1.1850 0.040 Uiso 1 1 calc R . .
H24B H 0.2913 0.8587 1.0833 0.040 Uiso 1 1 calc R . .
C25 C 0.2412(6) 1.0396(6) 1.0724(5) 0.0317(15) Uani 1 1 d . . .
H25A H 0.1559 1.0482 1.0634 0.038 Uiso 1 1 calc R . .
H25B H 0.2393 1.0913 1.1125 0.038 Uiso 1 1 calc R . .
C26 C 0.9252(7) 0.4374(7) 0.7270(6) 0.053(2) Uani 1 1 d . . .
H26A H 0.8665 0.4762 0.7739 0.063 Uiso 1 1 calc R A 1
H26B H 0.9094 0.4889 0.6636 0.063 Uiso 1 1 calc R A 1
C27 C 0.8231(7) 1.1121(7) 1.1367(6) 0.053(2) Uani 1 1 d . . .
H27A H 0.8501 1.1454 1.1790 0.064 Uiso 1 1 calc R . .
H27B H 0.7328 1.1409 1.1402 0.064 Uiso 1 1 calc R . .

loop_
_atom_site_aniso_label
_atom_site_aniso_U_11
_atom_site_aniso_U_22
_atom_site_aniso_U_33
_atom_site_aniso_U_23
_atom_site_aniso_U_13
_atom_site_aniso_U_12
U1 0.01958(12) 0.01909(13) 0.02572(13) -0.00458(9) -0.00698(8) -0.00374(8)
Zn1 0.0270(6) 0.0349(7) 0.0400(7) 0.0070(5) -0.0053(5) -0.0012(5)
Cl1 0.0309(8) 0.0266(8) 0.0302(8) -0.0120(7) -0.0035(7) -0.0064(7)
Cl3 0.153(3) 0.0587(17) 0.112(2) -0.0281(16) 0.013(2) -0.0488(18)
Cl4 0.0453(12) 0.0574(13) 0.0679(14) -0.0221(11) -0.0178(10) -0.0042(10)
Cl5 0.0644(14) 0.0648(15) 0.0590(13) -0.0238(11) -0.0202(11) -0.0102(11)
N1 0.033(3) 0.029(3) 0.040(3) -0.012(3) -0.011(3) -0.005(2)
N2 0.036(3) 0.027(3) 0.031(3) -0.004(3) -0.003(3) -0.008(3)
N3 0.028(3) 0.022(3) 0.035(3) -0.010(2) -0.006(2) 0.000(2)
N4 0.032(3) 0.024(3) 0.028(3) -0.006(2) -0.007(2) -0.005(2)
N5 0.030(3) 0.025(3) 0.024(3) -0.001(2) -0.007(2) -0.005(2)
N6 0.029(3) 0.021(3) 0.032(3) 0.000(2) -0.010(2) -0.006(2)
N7 0.028(3) 0.024(3) 0.039(3) -0.008(2) -0.015(2) -0.002(2)
N8 0.023(3) 0.023(3) 0.033(3) -0.007(2) -0.009(2) -0.006(2)
N9 0.030(3) 0.030(3) 0.034(3) -0.015(3) -0.012(2) -0.002(2)
N10 0.035(3) 0.024(3) 0.029(3) -0.004(2) -0.010(2) -0.008(2)
C1 0.049(5) 0.029(4) 0.041(4) -0.016(3) -0.015(4) 0.001(3)
C2 0.059(5) 0.046(5) 0.037(4) -0.015(4) -0.002(4) 0.003(4)
C3 0.043(4) 0.041(5) 0.031(4) -0.009(3) 0.004(3) -0.001(3)
C4 0.063(6) 0.048(5) 0.075(6) -0.034(5) -0.024(5) -0.003(4)
C5 0.050(5) 0.061(6) 0.079(7) -0.011(5) 0.021(5) -0.018(5)
C6 0.027(4) 0.041(4) 0.034(4) -0.014(3) -0.010(3) 0.002(3)
C7 0.025(3) 0.047(5) 0.045(4) -0.022(4) -0.012(3) -0.006(3)
C8 0.021(3) 0.031(4) 0.046(4) -0.014(3) -0.009(3) -0.005(3)
C9 0.049(5) 0.043(5) 0.043(4) -0.004(4) -0.030(4) 0.007(4)
C10 0.041(4) 0.048(5) 0.065(5) -0.012(4) -0.009(4) -0.021(4)
C11 0.032(4) 0.037(4) 0.036(4) -0.008(3) 0.000(3) -0.020(3)
C12 0.056(5) 0.030(4) 0.040(4) -0.001(3) -0.005(4) -0.022(4)
C13 0.047(4) 0.025(4) 0.030(4) -0.004(3) -0.013(3) -0.010(3)
C14 0.042(5) 0.056(5) 0.072(6) -0.012(5) -0.012(4) -0.023(4)
C15 0.057(5) 0.030(4) 0.040(4) -0.003(3) -0.015(4) -0.004(4)
C16 0.031(4) 0.032(4) 0.048(4) -0.012(3) -0.021(3) -0.001(3)
C17 0.044(4) 0.030(4) 0.050(5) -0.003(4) -0.027(4) 0.002(3)
C18 0.029(4) 0.017(3) 0.036(4) -0.001(3) -0.011(3) 0.003(3)
C19 0.043(5) 0.041(5) 0.090(7) -0.015(5) -0.036(5) -0.006(4)
C20 0.040(4) 0.026(4) 0.059(5) 0.000(4) -0.013(4) -0.007(3)
C21 0.039(4) 0.030(4) 0.045(4) -0.009(3) -0.021(3) 0.007(3)
C22 0.047(4) 0.024(4) 0.039(4) 0.005(3) -0.024(3) -0.005(3)
C23 0.045(4) 0.028(4) 0.035(4) -0.007(3) -0.013(3) -0.009(3)
C24 0.037(4) 0.035(4) 0.036(4) -0.012(3) -0.004(3) -0.019(3)
C25 0.023(3) 0.033(4) 0.043(4) -0.015(3) -0.011(3) 0.000(3)
C26 0.045(5) 0.051(5) 0.058(5) -0.013(4) -0.009(4) -0.007(4)
C27 0.046(5) 0.060(6) 0.064(6) -0.039(5) -0.010(4) -0.001(4)

loop_
_atom_type_symbol
_atom_type_description
_atom_type_scat_dispersion_real
_atom_type_scat_dispersion_imag
_atom_type_scat_source
C C 0.0033 0.0016 'International Tables Vol C Tables 4.2.6.8 and 6.1.1.4'
H H 0.0000 0.0000 'International Tables Vol C Tables 4.2.6.8 and 6.1.1.4'
N N 0.0061 0.0033 'International Tables Vol C Tables 4.2.6.8 and 6.1.1.4'
Cl Cl 0.1484 0.1585 'International Tables Vol C Tables 4.2.6.8 and 6.1.1.4'
Zn Zn 0.2839 1.4301 'International Tables Vol C Tables 4.2.6.8 and 6.1.1.4'
U U -9.6767 9.6646 'International Tables Vol C Tables 4.2.6.8 and 6.1.1.4'

loop_
_geom_angle_atom_site_label_1
_geom_angle_atom_site_label_2
_geom_angle_atom_site_label_3
_geom_angle
_geom_angle_site_symmetry_1
_geom_angle_site_symmetry_3
N2 U1 N7 85.93(19) . .
N2 U1 N3 108.98(18) . .
N7 U1 N3 154.09(19) . .
N2 U1 N1 34.13(18) . .
N7 U1 N1 96.03(18) . .
N3 U1 N1 86.41(18) . .
N2 U1 N8 95.10(18) . .
N7 U1 N8 33.66(16) . .
N3 U1 N8 121.54(17) . .
N1 U1 N8 85.71(18) . .
N2 U1 N4 110.54(18) . .
N7 U1 N4 122.12(17) . .
N3 U1 N4 33.33(17) . .
N1 U1 N4 77.58(18) . .
N8 U1 N4 88.62(17) . .
N2 U1 N6 80.00(18) . .
N7 U1 N6 86.14(17) . .
N3 U1 N6 116.66(17) . .
N1 U1 N6 113.13(18) . .
N8 U1 N6 119.62(16) . .
N4 U1 N6 149.59(18) . .
N2 U1 N5 93.85(18) . .
N7 U1 N5 116.93(17) . .
N3 U1 N5 83.96(17) . .
N1 U1 N5 117.38(18) . .
N8 U1 N5 147.94(17) . .
N4 U1 N5 116.67(17) . .
N6 U1 N5 32.91(16) . .
N2 U1 Cl1 163.16(13) . .
N7 U1 Cl1 80.70(14) . .
N3 U1 Cl1 87.27(13) . .
N1 U1 Cl1 157.58(14) . .
N8 U1 Cl1 79.36(13) . .
N4 U1 Cl1 85.38(13) . .
N6 U1 Cl1 88.89(13) . .
N5 U1 Cl1 83.24(13) . .
N10 Zn1 N10 180.000(1) . 2_677
N10 Zn1 N9 84.8(2) . 2_677
N10 Zn1 N9 95.2(2) 2_677 2_677
N10 Zn1 N9 95.2(2) . .
N10 Zn1 N9 84.8(2) 2_677 .
N9 Zn1 N9 179.999(1) 2_677 .
N10 Zn1 Cl1 86.99(15) . 2_677
N10 Zn1 Cl1 93.01(15) 2_677 2_677
N9 Zn1 Cl1 94.74(14) 2_677 2_677
N9 Zn1 Cl1 85.26(14) . 2_677
N10 Zn1 Cl1 93.01(15) . .
N10 Zn1 Cl1 86.99(15) 2_677 .
N9 Zn1 Cl1 85.26(14) 2_677 .
N9 Zn1 Cl1 94.74(14) . .
Cl1 Zn1 Cl1 180.00(4) 2_677 .
Zn1 Cl1 U1 138.31(6) . .
C1 N1 N2 107.6(6) . .
C1 N1 U1 177.4(5) . .
N2 N1 U1 72.5(3) . .
C3 N2 N1 107.7(6) . .
C3 N2 U1 177.4(5) . .
N1 N2 U1 73.4(3) . .
C6 N3 N4 109.4(5) . .
C6 N3 U1 166.9(5) . .
N4 N3 U1 74.1(3) . .
C8 N4 N3 107.4(5) . .
C8 N4 U1 167.1(4) . .
N3 N4 U1 72.6(3) . .
C13 N5 N6 107.9(5) . .
C13 N5 U1 171.3(4) . .
N6 N5 U1 73.2(3) . .
C11 N6 N5 108.8(5) . .
C11 N6 U1 170.4(5) . .
N5 N6 U1 73.9(3) . .
C16 N7 N8 107.9(5) . .
C16 N7 U1 176.5(5) . .
N8 N7 U1 73.6(3) . .
C18 N8 N7 108.4(5) . .
C18 N8 U1 176.7(5) . .
N7 N8 U1 72.7(3) . .
C25 N9 C21 115.0(5) 2_677 .
C25 N9 Zn1 106.8(4) 2_677 .
C21 N9 Zn1 115.7(4) . .
C23 N10 C24 114.5(5) . .
C23 N10 Zn1 115.4(4) . .
C24 N10 Zn1 105.8(4) . .
N1 C1 C2 109.5(6) . .
N1 C1 C4 119.2(7) . .
C2 C1 C4 131.3(7) . .
C1 C2 C3 107.4(7) . .
N2 C3 C2 107.8(7) . .
N2 C3 C5 121.2(7) . .
C2 C3 C5 130.9(7) . .
N3 C6 C7 107.3(6) . .
N3 C6 C9 121.3(6) . .
C7 C6 C9 131.4(6) . .
C8 C7 C6 106.9(6) . .
N4 C8 C7 109.0(6) . .
N4 C8 C10 120.3(6) . .
C7 C8 C10 130.6(6) . .
N6 C11 C12 108.2(6) . .
N6 C11 C14 121.0(6) . .
C12 C11 C14 130.8(6) . .
C11 C12 C13 106.5(6) . .
N5 C13 C12 108.6(6) . .
N5 C13 C15 121.3(6) . .
C12 C13 C15 130.0(6) . .
N7 C16 C17 108.4(6) . .
N7 C16 C19 121.1(6) . .
C17 C16 C19 130.5(6) . .
C18 C17 C16 106.2(6) . .
N8 C18 C17 109.1(6) . .
N8 C18 C20 121.8(6) . .
C17 C18 C20 129.0(6) . .
N9 C21 C22 111.1(5) . .
C23 C22 C21 116.0(6) . .
N10 C23 C22 112.0(5) . .
N10 C24 C25 108.6(5) . .
N9 C25 C24 109.1(5) 2_677 .
Cl3 C26 Cl2B 104.8(5) . .
Cl3 C26 Cl2A 125.6(5) . .
Cl2B C26 Cl2A 21.8(2) . .
Cl5 C27 Cl4 111.2(4) . .

loop_
_geom_bond_atom_site_label_1
_geom_bond_atom_site_label_2
_geom_bond_distance
_geom_bond_site_symmetry_2
U1 N2 2.380(5) .
U1 N7 2.381(5) .
U1 N3 2.387(5) .
U1 N1 2.392(5) .
U1 N8 2.392(5) .
U1 N4 2.406(5) .
U1 N6 2.414(5) .
U1 N5 2.423(5) .
U1 Cl1 2.8217(15) .
Zn1 N10 2.082(5) .
Zn1 N10 2.082(5) 2_677
Zn1 N9 2.087(5) 2_677
Zn1 N9 2.087(5) .
Zn1 Cl1 2.6799(15) 2_677
Zn1 Cl1 2.6799(15) .
Cl2A C26 1.797(9) .
Cl2B C26 1.737(9) .
Cl3 C26 1.726(8) .
Cl4 C27 1.765(9) .
Cl5 C27 1.762(8) .
N1 C1 1.352(8) .
N1 N2 1.401(7) .
N2 C3 1.361(9) .
N3 C6 1.340(8) .
N3 N4 1.374(7) .
N4 C8 1.340(7) .
N5 C13 1.343(8) .
N5 N6 1.370(7) .
N6 C11 1.343(8) .
N7 C16 1.334(8) .
N7 N8 1.382(7) .
N8 C18 1.321(8) .
N9 C25 1.459(8) 2_677
N9 C21 1.487(8) .
N10 C23 1.481(8) .
N10 C24 1.487(8) .
C1 C2 1.362(11) .
C1 C4 1.512(10) .
C2 C3 1.398(11) .
C3 C5 1.484(11) .
C6 C7 1.389(10) .
C6 C9 1.485(10) .
C7 C8 1.374(9) .
C8 C10 1.499(9) .
C11 C12 1.382(10) .
C11 C14 1.499(10) .
C12 C13 1.386(9) .
C13 C15 1.497(9) .
C16 C17 1.386(10) .
C16 C19 1.506(9) .
C17 C18 1.376(9) .
C18 C20 1.502(9) .
C21 C22 1.521(10) .
C22 C23 1.515(9) .
C24 C25 1.530(9) .
C25 N9 1.459(8) 2_677
